data_7212746
loop_
_publ_author_name
'Barnes, Nicholas A.'
'Flower, Kevin R.'
'Godfrey, Stephen M.'
'Hurst, Paul A.'
'Khan, Rana Z.'
'Pritchard, Robin G.'

_publ_section_title
;
 Structural relationships between o-, m- and p-tolyl substituted R3EI2 (E
 = As, P) and [(R3E)AuX] (E = As, P; X = Cl, Br, I)
;
_journal_issue 12
_journal_name_full CrystEngComm
_journal_page_first 4240
_journal_paper_doi 10.1039/c0ce00024h
_journal_volume 12
_journal_year 2010
_chemical_compound_source 'synthesis as described'
_chemical_formula_moiety 'C21 H21 As1 I2'
_chemical_formula_sum 'C21 H21 As I2'
_chemical_formula_weight 601.93
_chemical_name_systematic
;
?
;
_space_group_IT_number 14
_symmetry_cell_setting monoclinic
_symmetry_Int_Tables_number 14
_symmetry_space_group_name_Hall '-P 2ybc'
_symmetry_space_group_name_H-M 'P 1 21/c 1'
_atom_sites_solution_hydrogens geom
_atom_sites_solution_primary direct
_atom_sites_solution_secondary difmap
_audit_conform_dict_location ftp://ftp.iucr.org/pub/cif_core.dic
_audit_conform_dict_name cif_core.dic
_audit_conform_dict_version 2.4
_audit_creation_date 2010-03-18T18:28:45-00:00
_audit_creation_method 'WinGX routine CIF_UPDATE'
_cell_angle_alpha 90
_cell_angle_beta 126.5640(10)
_cell_angle_gamma 90
_cell_formula_units_Z 4
_cell_length_a 11.6190(3)
_cell_length_b 12.2125(3)
_cell_length_c 18.4827(5)
_cell_measurement_reflns_used 4731
_cell_measurement_temperature 100(2)
_cell_measurement_theta_max 27
_cell_measurement_theta_min 2
_cell_measurement_wavelength 0.71073
_cell_volume 2106.48(10)
_computing_cell_refinement 'HKL Scalepack (Otwinowski & Minor 1997)'
_computing_data_collection 'Collect (Nonius BV, 1997-2000)'
_computing_data_reduction 'HKL Denzo and Scalepack (Otwinowski & Minor 1997)'
_computing_molecular_graphics 'Ortep-3 for Windows (Farrugia, 1997)'
_computing_publication_material 'WinGX publication routines (Farrugia, 1999)'
_computing_structure_refinement 'SHELXL-97 (Sheldrick, 2008)'
_diffrn_ambient_temperature 100(2)
_diffrn_detector 'CCD plate'
_diffrn_detector_area_resol_mean 9
_diffrn_measured_fraction_theta_full 0.989
_diffrn_measured_fraction_theta_max 0.989
_diffrn_measurement_device '95mm CCD camera on \k-goniostat'
_diffrn_measurement_device_type KappaCCD
_diffrn_measurement_method 'CCD rotation images, thick slices'
_diffrn_orient_matrix_type 'by Nonius Collect from scalepack cell'
_diffrn_orient_matrix_UB_11 -0.228101E-1
_diffrn_orient_matrix_UB_12 -0.548242E-1
_diffrn_orient_matrix_UB_13 -0.474452E-1
_diffrn_orient_matrix_UB_21 -0.275458E-1
_diffrn_orient_matrix_UB_22 -0.506095E-1
_diffrn_orient_matrix_UB_23 0.474589E-1
_diffrn_orient_matrix_UB_31 -0.783627E-1
_diffrn_orient_matrix_UB_32 0.337485E-1
_diffrn_orient_matrix_UB_33 -0.59047E-2
_diffrn_radiation_monochromator graphite
_diffrn_radiation_probe x-ray
_diffrn_radiation_type MoK\a
_diffrn_radiation_wavelength 0.71073
_diffrn_reflns_av_R_equivalents 0.064
_diffrn_reflns_av_unetI/netI 0.0517
_diffrn_reflns_limit_h_max 13
_diffrn_reflns_limit_h_min 0
_diffrn_reflns_limit_k_max 0
_diffrn_reflns_limit_k_min -14
_diffrn_reflns_limit_l_max 16
_diffrn_reflns_limit_l_min -22
_diffrn_reflns_number 15527
_diffrn_reflns_reduction_process
;
Scaled and merged with SORTAV
R.H. Blessing, (1987) Cryst. Rev. 1, 3-58
R.H. Blessing, (1989) J. Appl. Cryst. 22, 396-397
;
_diffrn_reflns_theta_full 25.29
_diffrn_reflns_theta_max 25.29
_diffrn_reflns_theta_min 3.21
_diffrn_source 'Enraf Nonius FR590'
_exptl_absorpt_coefficient_mu 4.545
_exptl_absorpt_correction_T_max 0.4951
_exptl_absorpt_correction_T_min 0.4634
_exptl_absorpt_correction_type multi-scan
_exptl_absorpt_process_details
;
R.H. Blessing, Acta Cryst. (1995), A51, 33-38
;
_exptl_crystal_colour orange
_exptl_crystal_density_diffrn 1.898
_exptl_crystal_density_method 'not measured'
_exptl_crystal_description prism
_exptl_crystal_F_000 1144
_exptl_crystal_size_max 0.2
_exptl_crystal_size_mid 0.2
_exptl_crystal_size_min 0.18
_refine_diff_density_max 4.348
_refine_diff_density_min -1.808
_refine_diff_density_rms 0.328
_refine_ls_extinction_method none
_refine_ls_goodness_of_fit_ref 1.186
_refine_ls_hydrogen_treatment constr
_refine_ls_matrix_type full
_refine_ls_number_parameters 220
_refine_ls_number_reflns 3795
_refine_ls_number_restraints 126
_refine_ls_restrained_S_all 1.166
_refine_ls_R_factor_all 0.121
_refine_ls_R_factor_gt 0.0809
_refine_ls_shift/su_max 0.002
_refine_ls_shift/su_mean 0
_refine_ls_structure_factor_coef Fsqd
_refine_ls_weighting_details 'calc w=1/[\s^2^(Fo^2^)+(0.1138P)^2^+32.3579P] where P=(Fo^2^+2Fc^2^)/3'
_refine_ls_weighting_scheme calc
_refine_ls_wR_factor_gt 0.2018
_refine_ls_wR_factor_ref 0.238
_reflns_number_gt 2550
_reflns_number_total 3795
_reflns_threshold_expression >2\s(I)
_cod_data_source_file c0ce00024h.txt
_cod_data_source_block 1d
_cod_original_cell_volume 2106.48(9)
_cod_database_code 7212746

loop_
_symmetry_equiv_pos_as_xyz
'x, y, z'
'-x, y+1/2, -z+1/2'
'-x, -y, -z'
'x, -y-1/2, z-1/2'

loop_
_atom_site_label
_atom_site_type_symbol
_atom_site_fract_x
_atom_site_fract_y
_atom_site_fract_z
_atom_site_U_iso_or_equiv
_atom_site_adp_type
_atom_site_occupancy
_atom_site_symmetry_multiplicity
_atom_site_calc_flag
_atom_site_refinement_flags
I1 I -0.30342(10) -0.19657(7) -0.14884(6) 0.0382(3) Uani 1 1 d .
I2 I -0.14149(10) -0.29838(6) -0.21396(5) 0.0328(3) Uani 1 1 d .
As1 As -0.00046(15) -0.38046(10) -0.27228(9) 0.0321(4) Uani 1 1 d .
C1 C -0.1246(15) -0.4644(10) -0.3811(9) 0.035(3) Uani 1 1 d U
C2 C -0.2684(15) -0.4505(12) -0.4313(9) 0.040(3) Uani 1 1 d U
H2 H -0.3085 -0.4022 -0.4115 0.048 Uiso 1 1 calc R
C3 C -0.3588(16) -0.5083(12) -0.5136(9) 0.040(3) Uani 1 1 d U
H3 H -0.4597 -0.4994 -0.5484 0.047 Uiso 1 1 calc R
C4 C -0.2997(16) -0.5795(10) -0.5442(9) 0.040(3) Uani 1 1 d U
C5 C -0.1559(16) -0.5868(10) -0.4918(10) 0.043(3) Uani 1 1 d U
H5 H -0.114 -0.6321 -0.5121 0.052 Uiso 1 1 calc R
C6 C -0.0645(16) -0.5329(11) -0.4104(9) 0.039(3) Uani 1 1 d U
H6 H 0.0363 -0.5427 -0.3756 0.047 Uiso 1 1 calc R
C7 C -0.3942(18) -0.6294(14) -0.6363(9) 0.054(4) Uani 1 1 d U
H7A H -0.3513 -0.6979 -0.6375 0.081 Uiso 1 1 calc R
H7B H -0.4043 -0.5784 -0.6807 0.081 Uiso 1 1 calc R
H7C H -0.4888 -0.6446 -0.651 0.081 Uiso 1 1 calc R
C8 C 0.1586(15) -0.4749(10) -0.1851(8) 0.033(3) Uani 1 1 d U
C9 C 0.2729(15) -0.4880(10) -0.1899(9) 0.036(3) Uani 1 1 d U
H9 H 0.2764 -0.4501 -0.2334 0.044 Uiso 1 1 calc R
C10 C 0.3799(15) -0.5578(12) -0.1293(9) 0.040(3) Uani 1 1 d U
H10 H 0.4584 -0.5684 -0.1319 0.048 Uiso 1 1 calc R
C11 C 0.3794(14) -0.6123(9) -0.0660(9) 0.033(3) Uani 1 1 d U
C12 C 0.2658(17) -0.5988(10) -0.0607(9) 0.040(3) Uani 1 1 d U
H12 H 0.2642 -0.6368 -0.0165 0.049 Uiso 1 1 calc R
C13 C 0.1545(16) -0.5288(11) -0.1213(9) 0.039(3) Uani 1 1 d U
H13 H 0.076 -0.5183 -0.1187 0.046 Uiso 1 1 calc R
C14 C 0.5012(17) -0.6895(11) 0.0002(10) 0.045(4) Uani 1 1 d U
H14A H 0.5923 -0.6496 0.033 0.068 Uiso 1 1 calc R
H14B H 0.5047 -0.7505 -0.0329 0.068 Uiso 1 1 calc R
H14C H 0.4849 -0.718 0.0429 0.068 Uiso 1 1 calc R
C15 C 0.0819(15) -0.2684(10) -0.3024(9) 0.033(3) Uani 1 1 d U
C16 C 0.1942(16) -0.2043(10) -0.2359(10) 0.040(3) Uani 1 1 d U
H16 H 0.2291 -0.2134 -0.1749 0.047 Uiso 1 1 calc R
C17 C 0.2557(17) -0.1271(10) -0.2577(9) 0.041(3) Uani 1 1 d U
H17 H 0.3355 -0.085 -0.2122 0.049 Uiso 1 1 calc R
C18 C 0.1983(17) -0.1126(10) -0.3473(11) 0.046(4) Uani 1 1 d U
C19 C 0.0839(16) -0.1734(10) -0.4147(10) 0.039(3) Uani 1 1 d U
H19 H 0.0459 -0.1609 -0.4759 0.047 Uiso 1 1 calc R
C20 C 0.0249(14) -0.2522(10) -0.3928(8) 0.032(3) Uani 1 1 d U
H20 H -0.0536 -0.2952 -0.4386 0.038 Uiso 1 1 calc R
C21 C 0.2734(19) -0.0298(13) -0.3728(12) 0.056(4) Uani 1 1 d U
H21A H 0.2363 0.0442 -0.3783 0.084 Uiso 1 1 calc R
H21B H 0.2535 -0.0516 -0.4303 0.084 Uiso 1 1 calc R
H21C H 0.3771 -0.0306 -0.3256 0.084 Uiso 1 1 calc R

loop_
_atom_site_aniso_label
_atom_site_aniso_U_11
_atom_site_aniso_U_22
_atom_site_aniso_U_33
_atom_site_aniso_U_23
_atom_site_aniso_U_13
_atom_site_aniso_U_12
I1 0.0482(6) 0.0362(5) 0.0376(5) -0.0018(3) 0.0297(5) 0.0045(4)
I2 0.0410(6) 0.0289(5) 0.0312(5) -0.0002(3) 0.0228(4) 0.0005(3)
As1 0.0384(8) 0.0291(7) 0.0303(7) 0.0004(5) 0.0213(6) 0.0006(5)
C1 0.044(8) 0.026(6) 0.034(7) -0.009(5) 0.023(7) -0.004(6)
C2 0.042(9) 0.050(8) 0.033(7) 0.004(6) 0.026(7) 0.008(7)
C3 0.036(8) 0.054(8) 0.037(7) -0.003(6) 0.026(7) 0.002(6)
C4 0.052(9) 0.026(6) 0.042(8) -0.004(6) 0.029(7) -0.004(6)
C5 0.045(9) 0.028(7) 0.051(8) -0.015(6) 0.025(8) 0.003(6)
C6 0.041(8) 0.041(7) 0.033(7) -0.008(6) 0.021(7) -0.003(6)
C7 0.050(10) 0.067(10) 0.023(7) -0.017(7) 0.009(7) -0.023(8)
C8 0.047(8) 0.031(6) 0.028(6) 0.000(5) 0.026(6) 0.004(6)
C9 0.040(8) 0.037(7) 0.033(7) -0.002(6) 0.022(7) -0.006(6)
C10 0.032(8) 0.054(8) 0.040(8) 0.003(6) 0.025(7) 0.008(6)
C11 0.030(7) 0.021(6) 0.036(7) -0.010(5) 0.013(6) 0.004(5)
C12 0.065(10) 0.026(6) 0.035(7) 0.002(5) 0.032(7) -0.012(6)
C13 0.051(9) 0.042(7) 0.032(7) 0.005(6) 0.030(7) 0.007(6)
C14 0.050(9) 0.030(7) 0.047(9) -0.002(6) 0.024(8) 0.006(6)
C15 0.048(8) 0.022(6) 0.046(7) 0.000(5) 0.037(7) 0.006(6)
C16 0.040(8) 0.032(7) 0.042(8) 0.010(6) 0.022(7) 0.006(6)
C17 0.051(9) 0.021(6) 0.037(7) 0.004(5) 0.019(7) 0.000(6)
C18 0.055(10) 0.014(6) 0.069(10) -0.004(6) 0.037(9) 0.000(6)
C19 0.053(9) 0.028(6) 0.043(8) 0.001(6) 0.032(7) 0.011(6)
C20 0.039(8) 0.028(6) 0.027(6) 0.005(5) 0.019(6) 0.001(5)
C21 0.071(12) 0.045(9) 0.082(12) -0.005(8) 0.062(11) -0.010(8)

loop_
_atom_type_symbol
_atom_type_description
_atom_type_scat_dispersion_real
_atom_type_scat_dispersion_imag
_atom_type_scat_source
C C 0.003 0.002 'International Tables Vol C Tables 4.2.6.8 and 6.1.1.4'
H H 0 0 'International Tables Vol C Tables 4.2.6.8 and 6.1.1.4'
As As 0.05 2.006 'International Tables Vol C Tables 4.2.6.8 and 6.1.1.4'
I I -0.474 1.812 'International Tables Vol C Tables 4.2.6.8 and 6.1.1.4'

loop_
_geom_angle_atom_site_label_1
_geom_angle_atom_site_label_2
_geom_angle_atom_site_label_3
_geom_angle
As1 I2 I1 178.15(4)
C1 As1 C15 105.5(6)
C1 As1 C8 107.5(5)
C15 As1 C8 105.6(6)
C1 As1 I2 111.5(4)
C15 As1 I2 112.5(3)
C8 As1 I2 113.7(4)
C2 C1 C6 120.6(12)
C2 C1 As1 120.0(10)
C6 C1 As1 119.3(11)
C1 C2 C3 119.7(12)
C1 C2 H2 120.1
C3 C2 H2 120.1
C4 C3 C2 120.5(13)
C4 C3 H3 119.7
C2 C3 H3 119.7
C5 C4 C3 116.2(13)
C5 C4 C7 123.1(14)
C3 C4 C7 120.1(14)
C4 C5 C6 124.8(13)
C4 C5 H5 117.6
C6 C5 H5 117.6
C5 C6 C1 118.1(13)
C5 C6 H6 120.9
C1 C6 H6 120.9
C4 C7 H7A 109.5
C4 C7 H7B 109.5
H7A C7 H7B 109.5
C4 C7 H7C 109.5
H7A C7 H7C 109.5
H7B C7 H7C 109.5
C13 C8 C9 121.4(12)
C13 C8 As1 119.5(10)
C9 C8 As1 119.1(9)
C10 C9 C8 117.2(12)
C10 C9 H9 121.4
C8 C9 H9 121.4
C11 C10 C9 123.1(13)
C11 C10 H10 118.5
C9 C10 H10 118.5
C10 C11 C12 119.8(12)
C10 C11 C14 121.2(13)
C12 C11 C14 118.9(13)
C11 C12 C13 118.9(12)
C11 C12 H12 120.6
C13 C12 H12 120.6
C8 C13 C12 119.6(13)
C8 C13 H13 120.2
C12 C13 H13 120.2
C11 C14 H14A 109.5
C11 C14 H14B 109.5
H14A C14 H14B 109.5
C11 C14 H14C 109.5
H14A C14 H14C 109.5
H14B C14 H14C 109.5
C16 C15 C20 120.4(12)
C16 C15 As1 120.8(10)
C20 C15 As1 118.8(10)
C15 C16 C17 120.3(13)
C15 C16 H16 119.8
C17 C16 H16 119.8
C18 C17 C16 118.3(14)
C18 C17 H17 120.8
C16 C17 H17 120.8
C19 C18 C17 122.2(14)
C19 C18 C21 118.9(14)
C17 C18 C21 118.8(14)
C18 C19 C20 119.6(13)
C18 C19 H19 120.2
C20 C19 H19 120.2
C19 C20 C15 119.1(13)
C19 C20 H20 120.4
C15 C20 H20 120.4
C18 C21 H21A 109.5
C18 C21 H21B 109.5
H21A C21 H21B 109.5
C18 C21 H21C 109.5
H21A C21 H21C 109.5
H21B C21 H21C 109.5

loop_
_geom_bond_atom_site_label_1
_geom_bond_atom_site_label_2
_geom_bond_distance
I1 I2 3.0385(12)
I2 As1 2.6375(15)
As1 C1 1.928(12)
As1 C15 1.931(13)
As1 C8 1.948(13)
C1 C2 1.35(2)
C1 C6 1.390(19)
C2 C3 1.418(19)
C2 H2 0.95
C3 C4 1.419(19)
C3 H3 0.95
C4 C5 1.34(2)
C4 C7 1.499(18)
C5 C6 1.386(19)
C5 H5 0.95
C6 H6 0.95
C7 H7A 0.98
C7 H7B 0.98
C7 H7C 0.98
C8 C13 1.375(17)
C8 C9 1.392(19)
C9 C10 1.366(19)
C9 H9 0.95
C10 C11 1.350(19)
C10 H10 0.95
C11 C12 1.39(2)
C11 C14 1.525(18)
C12 C13 1.39(2)
C12 H12 0.95
C13 H13 0.95
C14 H14A 0.98
C14 H14B 0.98
C14 H14C 0.98
C15 C16 1.384(19)
C15 C20 1.398(17)
C16 C17 1.381(19)
C16 H16 0.95
C17 C18 1.38(2)
C17 H17 0.95
C18 C19 1.38(2)
C18 C21 1.58(2)
C19 C20 1.375(19)
C19 H19 0.95
C20 H20 0.95
C21 H21A 0.98
C21 H21B 0.98
C21 H21C 0.98

loop_
_geom_torsion_atom_site_label_1
_geom_torsion_atom_site_label_2
_geom_torsion_atom_site_label_3
_geom_torsion_atom_site_label_4
_geom_torsion
I1 I2 As1 C1 -106.3(16)
I1 I2 As1 C15 12.0(16)
I1 I2 As1 C8 132.0(15)
C15 As1 C1 C2 -103.9(12)
C8 As1 C1 C2 143.7(11)
I2 As1 C1 C2 18.6(12)
C15 As1 C1 C6 71.6(12)
C8 As1 C1 C6 -40.8(12)
I2 As1 C1 C6 -166.0(10)
C6 C1 C2 C3 1(2)
As1 C1 C2 C3 176.9(10)
C1 C2 C3 C4 -1(2)
C2 C3 C4 C5 -1(2)
C2 C3 C4 C7 -172.4(13)
C3 C4 C5 C6 2(2)
C7 C4 C5 C6 173.4(14)
C4 C5 C6 C1 -2(2)
C2 C1 C6 C5 0(2)
As1 C1 C6 C5 -175.8(10)
C1 As1 C8 C13 -97.3(11)
C15 As1 C8 C13 150.5(10)
I2 As1 C8 C13 26.6(12)
C1 As1 C8 C9 81.5(11)
C15 As1 C8 C9 -30.8(11)
I2 As1 C8 C9 -154.6(9)
C13 C8 C9 C10 0.8(19)
As1 C8 C9 C10 -177.9(10)
C8 C9 C10 C11 -1(2)
C9 C10 C11 C12 0(2)
C9 C10 C11 C14 179.9(12)
C10 C11 C12 C13 -0.1(19)
C14 C11 C12 C13 -179.7(12)
C9 C8 C13 C12 -1(2)
As1 C8 C13 C12 178.1(10)
C11 C12 C13 C8 0.2(19)
C1 As1 C15 C16 -169.4(10)
C8 As1 C15 C16 -55.8(11)
I2 As1 C15 C16 68.7(11)
C1 As1 C15 C20 11.3(11)
C8 As1 C15 C20 125.0(10)
I2 As1 C15 C20 -110.5(9)
C20 C15 C16 C17 -3(2)
As1 C15 C16 C17 177.6(10)
C15 C16 C17 C18 3(2)
C16 C17 C18 C19 -1(2)
C16 C17 C18 C21 -176.3(13)
C17 C18 C19 C20 -1(2)
C21 C18 C19 C20 174.6(12)
C18 C19 C20 C15 0.5(19)
C16 C15 C20 C19 1.4(19)
As1 C15 C20 C19 -179.3(9)
